data_9002782
loop_
_publ_author_name
'Dera, P.'
'Prewitt, C. T.'
'Boctor, N. Z.'
'Hemley, R. J.'

_publ_section_title
;
 Characterization of a high-pressure phase of silica from the
 Martian meteorite Shergotty
 alpha-PbO2-like
;
_journal_name_full 'American Mineralogist'
_journal_page_first 1018
_journal_page_last 1023
_journal_volume 87
_journal_year 2002
_chemical_formula_structural SiO2
_chemical_formula_sum 'O2 Si'
_chemical_name_mineral Seifertite
_space_group_IT_number 60
_symmetry_space_group_name_Hall '-P 2n 2ab'
_symmetry_space_group_name_H-M 'P b c n'
_cell_angle_alpha 90
_cell_angle_beta 90
_cell_angle_gamma 90
_cell_length_a 4.097
_cell_length_b 5.0462
_cell_length_c 4.4946
_cell_formula_units_Z 4
_cell_volume 92.923
_database_code_amcsd 0002871
_exptl_crystal_density_diffrn 4.295
_cod_original_formula_sum 'Si O2'
_cod_database_code 9002782

loop_
_space_group_symop_operation_xyz
x,y,z
x,-y,1/2+z
-x,y,1/2-z
1/2-x,1/2+y,z
1/2+x,1/2-y,-z
1/2+x,1/2+y,1/2-z
1/2-x,1/2-y,1/2+z
-x,-y,-z

loop_
_atom_site_label
_atom_site_fract_x
_atom_site_fract_y
_atom_site_fract_z
_atom_site_U_iso_or_equiv
Si 0.00000 0.15220 0.25000 0.01013
O 0.73360 0.62450 0.91860 0.00127

loop_
_cod_related_entry_id
_cod_related_entry_database
_cod_related_entry_code
1 ChemSpider 21241293
2 AMCSD 0002871
